data_7702255
loop_
_publ_author_name
'Wang, Wen-Min'
'He, Li-Yuan'
'Wang, Xin-Xin'
'Shi, Ying'
'Wu, Zhi-Lei'
'Cui, Jian-Zhong'

_publ_section_title
;
 Linear-shaped Ln and Ln clusters constructed by a polydentate Schiff base
 ligand and a \b-diketone co-ligand: structures, fluorescence properties,
 magnetic refrigeration and single-molecule magnet behavior.
;
_journal_issue 44
_journal_name_full 'Dalton transactions (Cambridge, England : 2003)'
_journal_page_first 16744
_journal_page_last 16755
_journal_paper_doi 10.1039/c9dt03478a
_journal_volume 48
_journal_year 2019
_chemical_formula_moiety 'C78 H82 N12 O26 Yb6'
_chemical_formula_sum 'C78 H82 N12 O26 Yb6'
_chemical_formula_weight 2641.79
_space_group_crystal_system monoclinic
_space_group_IT_number 14
_space_group_name_Hall '-P 2yn'
_space_group_name_H-M_alt 'P 1 21/n 1'
_atom_sites_solution_hydrogens mixed
_audit_creation_date 2019-08-23
_audit_creation_method
;
Olex2 1.2
(compiled 2018.05.29 svn.r3508 for OlexSys, GUI svn.r5506)
;
_audit_update_record
;
2019-08-25 deposited with the CCDC.	2019-10-15 downloaded from the CCDC.
;
_cell_angle_alpha 90
_cell_angle_beta 101.522(2)
_cell_angle_gamma 90
_cell_formula_units_Z 2
_cell_length_a 13.0254(7)
_cell_length_b 16.3691(10)
_cell_length_c 23.8144(14)
_cell_measurement_reflns_used 9166
_cell_measurement_temperature 150(2)
_cell_measurement_theta_max 26.39
_cell_measurement_theta_min 2.64
_cell_volume 4975.2(5)
_computing_cell_refinement 'SAINT v8.37A (Bruker, 2015)'
_computing_data_reduction 'SAINT v8.37A (Bruker, 2015)'
_computing_molecular_graphics 'Olex2 (Dolomanov et al., 2009)'
_computing_publication_material 'Olex2 (Dolomanov et al., 2009)'
_computing_structure_refinement 'XL (Sheldrick, 2008)'
_diffrn_ambient_temperature 150.0
_diffrn_measured_fraction_theta_full 0.997
_diffrn_measured_fraction_theta_max 0.997
_diffrn_measurement_device_type 'Bruker APEX-II CCD'
_diffrn_measurement_method '\f and \w scans'
_diffrn_radiation_type MoK\a
_diffrn_radiation_wavelength 0.71073
_diffrn_reflns_av_R_equivalents 0.0654
_diffrn_reflns_av_unetI/netI 0.0355
_diffrn_reflns_Laue_measured_fraction_full 0.997
_diffrn_reflns_Laue_measured_fraction_max 0.997
_diffrn_reflns_limit_h_max 16
_diffrn_reflns_limit_h_min -12
_diffrn_reflns_limit_k_max 20
_diffrn_reflns_limit_k_min -20
_diffrn_reflns_limit_l_max 29
_diffrn_reflns_limit_l_min -29
_diffrn_reflns_number 74897
_diffrn_reflns_point_group_measured_fraction_full 0.997
_diffrn_reflns_point_group_measured_fraction_max 0.997
_diffrn_reflns_theta_full 25.242
_diffrn_reflns_theta_max 26.021
_diffrn_reflns_theta_min 2.327
_diffrn_standards_number 0
_exptl_absorpt_coefficient_mu 5.653
_exptl_absorpt_correction_T_max 0.7454
_exptl_absorpt_correction_T_min 0.4961
_exptl_absorpt_correction_type multi-scan
_exptl_absorpt_process_details
;
SADABS-2016/2 (Bruker,2016/2) was used for absorption correction.
wR2(int) was 0.0951 before and 0.0672 after correction.
The Ratio of minimum to maximum transmission is 0.6655.
The \l/2 correction factor is Not present.
;
_exptl_crystal_colour colorless
_exptl_crystal_density_diffrn 1.763
_exptl_crystal_description block
_exptl_crystal_F_000 2524
_exptl_crystal_size_max 0.32
_exptl_crystal_size_mid 0.21
_exptl_crystal_size_min 0.14
_refine_diff_density_max 2.556
_refine_diff_density_min -1.743
_refine_diff_density_rms 0.188
_refine_ls_extinction_method none
_refine_ls_goodness_of_fit_ref 1.050
_refine_ls_hydrogen_treatment mixed
_refine_ls_matrix_type full
_refine_ls_number_parameters 563
_refine_ls_number_reflns 9772
_refine_ls_number_restraints 6
_refine_ls_restrained_S_all 1.050
_refine_ls_R_factor_all 0.0546
_refine_ls_R_factor_gt 0.0381
_refine_ls_shift/su_max 0.006
_refine_ls_shift/su_mean 0.000
_refine_ls_structure_factor_coef Fsqd
_refine_ls_weighting_details 'w=1/[\s^2^(Fo^2^)+(0.0540P)^2^+28.9180P] where P=(Fo^2^+2Fc^2^)/3'
_refine_ls_weighting_scheme calc
_refine_ls_wR_factor_gt 0.0920
_refine_ls_wR_factor_ref 0.1030
_reflns_Friedel_coverage 0.000
_reflns_number_gt 7838
_reflns_number_total 9772
_reflns_threshold_expression 'I > 2\s(I)'
_cod_data_source_file c9dt03478a2.cif
_cod_data_source_block 9
_cod_database_code 7702255
_shelx_shelxl_version_number 2016/6
_shelx_space_group_comment
;
The symmetry employed for this shelxl refinement is uniquely defined
by the following loop, which should always be used as a source of
symmetry information in preference to the above space-group names.
They are only intended as comments.
;
_shelx_estimated_absorpt_t_max 0.505
_shelx_estimated_absorpt_t_min 0.265
_olex2_refinement_description
;
1. Fixed Uiso
 At 1.2 times of:
  All C(H) groups
 At 1.5 times of:
  All C(H,H,H) groups, All O(H) groups
2. Restrained distances
 O12-H12
 0.87 with sigma of 0.01
 O13-H13
 0.87 with sigma of 0.01
 C38-H12
 1.866105 with sigma of 0.02
 Yb3-H12
 2.849714 with sigma of 0.02
 C39-H13
 1.900675 with sigma of 0.02
 Yb2-H13
 2.920271 with sigma of 0.02
3.a Aromatic/amide H refined with riding coordinates:
 C24(H24), C22(H22), C23(H23), C4(H4), C29(H29), C7(H7), C10(H10), C11(H11),
 C1(H1), C20(H20), C3(H3), C14(H14), C9(H9), C34(H34), C2(H2), C17(H17),
 C16(H16), C15(H15)
3.b Idealised Me refined as rotating group:
 C27(H27A,H27B,H27C), C39(H39A,H39B,H39C), C32(H32A,H32B,H32C), C31(H31A,H31B,
 H31C), C36(H36A,H36B,H36C), C37(H37A,H37B,H37C), C38(H38A,H38B,H38C)
;
_olex2_submission_special_instructions 'No special instructions were received'

loop_
_space_group_symop_operation_xyz
'x, y, z'
'-x+1/2, y+1/2, -z+1/2'
'-x, -y, -z'
'x-1/2, -y-1/2, z-1/2'

loop_
_atom_site_label
_atom_site_type_symbol
_atom_site_fract_x
_atom_site_fract_y
_atom_site_fract_z
_atom_site_U_iso_or_equiv
_atom_site_adp_type
_atom_site_occupancy
_atom_site_site_symmetry_order
_atom_site_calc_flag
_atom_site_refinement_flags_posn
Yb3 Yb 0.48707(2) 0.07512(2) 0.55551(2) 0.01800(8) Uani 1 1 d D
Yb2 Yb 0.33228(2) 0.14915(2) 0.64943(2) 0.01919(8) Uani 1 1 d D
Yb1 Yb 0.07625(2) 0.23663(2) 0.66985(2) 0.02077(8) Uani 1 1 d .
O4 O 0.4325(3) 0.2007(3) 0.58628(18) 0.0192(9) Uani 1 1 d .
O11 O 0.1797(3) 0.2028(3) 0.60811(18) 0.0217(10) Uani 1 1 d .
O2 O 0.4834(4) 0.0799(3) 0.65453(19) 0.0241(10) Uani 1 1 d .
O6 O 0.6807(3) -0.0669(3) 0.43101(19) 0.0211(10) Uani 1 1 d .
O10 O -0.0355(4) 0.2918(3) 0.5963(2) 0.0299(11) Uani 1 1 d .
O1 O 0.2383(3) 0.1966(3) 0.71505(18) 0.0210(10) Uani 1 1 d .
O5 O 0.5911(3) 0.0364(3) 0.49299(18) 0.0176(9) Uani 1 1 d .
O9 O 0.1302(4) 0.3659(3) 0.6698(2) 0.0293(11) Uani 1 1 d .
O7 O 0.0360(4) 0.0999(3) 0.6604(2) 0.0277(11) Uani 1 1 d .
O12 O 0.4084(4) 0.1343(3) 0.4666(2) 0.0313(12) Uani 1 1 d D
H12 H 0.404(5) 0.100(2) 0.4380(9) 0.047 Uiso 1 1 d DR
O13 O 0.2363(4) 0.0387(3) 0.6760(2) 0.0271(11) Uani 1 1 d D
H13 H 0.1697(17) 0.0434(16) 0.676(3) 0.041 Uiso 1 1 d DR
O8 O -0.0744(4) 0.2249(3) 0.7008(2) 0.0311(12) Uani 1 1 d .
O3 O 0.6002(4) -0.0165(3) 0.6062(2) 0.0256(11) Uani 1 1 d .
N6 N 0.6195(4) 0.1787(3) 0.5651(2) 0.0220(12) Uani 1 1 d .
C26 C 0.6929(5) 0.0485(4) 0.4925(3) 0.0173(13) Uani 1 1 d .
C28 C -0.0512(6) 0.0614(4) 0.6582(3) 0.0265(15) Uani 1 1 d .
N2 N 0.3618(5) 0.1602(4) 0.7940(2) 0.0305(14) Uani 1 1 d .
N1 N 0.1175(5) 0.2624(4) 0.7764(2) 0.0258(13) Uani 1 1 d .
C24 C 0.8449(5) 0.0044(5) 0.4556(3) 0.0251(15) Uani 1 1 d .
H24 H 0.877694 -0.033441 0.434541 0.030 Uiso 1 1 calc R
N4 N 0.4071(4) 0.2939(4) 0.6739(2) 0.0257(13) Uani 1 1 d .
C22 C 0.8573(5) 0.1237(4) 0.5147(3) 0.0238(15) Uani 1 1 d .
H22 H 0.896694 0.168549 0.533014 0.029 Uiso 1 1 calc R
C27 C -0.0588(7) -0.0219(5) 0.6307(4) 0.0368(19) Uani 1 1 d .
H27A H -0.085336 -0.016353 0.589347 0.055 Uiso 1 1 calc GR
H27B H -0.106790 -0.056121 0.647306 0.055 Uiso 1 1 calc GR
H27C H 0.010698 -0.047236 0.637473 0.055 Uiso 1 1 calc GR
C23 C 0.9021(5) 0.0704(5) 0.4830(3) 0.0254(15) Uani 1 1 d .
H23 H 0.972819 0.078096 0.479439 0.030 Uiso 1 1 calc R
N5 N 0.6044(5) 0.2477(4) 0.5981(3) 0.0290(14) Uani 1 1 d .
N3 N 0.4125(4) 0.1244(4) 0.7523(2) 0.0261(13) Uani 1 1 d .
C4 C 0.2329(6) 0.2337(5) 0.8659(3) 0.0344(18) Uani 1 1 d .
H4 H 0.296679 0.210421 0.885822 0.041 Uiso 1 1 calc R
C5 C 0.2069(6) 0.2306(5) 0.8064(3) 0.0261(15) Uani 1 1 d .
C8 C 0.5529(5) 0.0248(5) 0.7484(3) 0.0280(16) Uani 1 1 d .
C6 C 0.2733(6) 0.1923(4) 0.7702(3) 0.0235(14) Uani 1 1 d .
C18 C 0.4874(5) 0.3138(5) 0.6487(3) 0.0269(15) Uani 1 1 d .
C25 C 0.7402(5) -0.0062(4) 0.4588(3) 0.0197(13) Uani 1 1 d .
C29 C -0.1352(6) 0.0912(5) 0.6783(3) 0.0308(17) Uani 1 1 d .
H29 H -0.193673 0.055820 0.676341 0.037 Uiso 1 1 calc R
C13 C 0.5455(5) 0.0290(4) 0.6886(3) 0.0219(14) Uani 1 1 d .
C19 C 0.5089(5) 0.2504(4) 0.6073(3) 0.0233(14) Uani 1 1 d .
C21 C 0.7528(5) 0.1128(4) 0.5206(3) 0.0219(14) Uani 1 1 d .
C7 C 0.4861(6) 0.0753(5) 0.7767(3) 0.0302(17) Uani 1 1 d .
H7 H 0.497899 0.071878 0.817314 0.036 Uiso 1 1 calc R
C35 C -0.0384(7) 0.3585(5) 0.5695(3) 0.0376(19) Uani 1 1 d .
C10 C 0.6837(6) -0.0809(5) 0.7561(3) 0.0330(17) Uani 1 1 d .
H10 H 0.730539 -0.118007 0.778761 0.040 Uiso 1 1 calc R
C11 C 0.6786(6) -0.0771(5) 0.6969(3) 0.0271(16) Uani 1 1 d .
H11 H 0.722327 -0.111644 0.679752 0.032 Uiso 1 1 calc R
C12 C 0.6101(5) -0.0234(4) 0.6629(3) 0.0232(14) Uani 1 1 d .
C33 C 0.1140(7) 0.4221(5) 0.6322(3) 0.0352(18) Uani 1 1 d .
C39 C 0.2655(6) -0.0447(5) 0.6815(3) 0.0338(17) Uani 1 1 d D
H39A H 0.331025 -0.052648 0.667929 0.051 Uiso 1 1 calc GR
H39B H 0.210197 -0.078157 0.658610 0.051 Uiso 1 1 calc GR
H39C H 0.275544 -0.060910 0.721863 0.051 Uiso 1 1 calc GR
C30 C -0.1428(6) 0.1687(5) 0.7013(3) 0.0286(16) Uani 1 1 d .
C1 C 0.0528(6) 0.2992(5) 0.8064(3) 0.0327(17) Uani 1 1 d .
H1 H -0.010511 0.322250 0.785765 0.039 Uiso 1 1 calc R
C20 C 0.7120(5) 0.1755(4) 0.5536(3) 0.0245(15) Uani 1 1 d .
H20 H 0.758549 0.218616 0.568213 0.029 Uiso 1 1 calc R
C3 C 0.1649(7) 0.2711(6) 0.8957(4) 0.044(2) Uani 1 1 d .
H3 H 0.180782 0.273343 0.936390 0.053 Uiso 1 1 calc R
C14 C 0.3839(6) 0.3475(5) 0.7119(3) 0.0338(18) Uani 1 1 d .
H14 H 0.326898 0.335247 0.729982 0.041 Uiso 1 1 calc R
C9 C 0.6213(6) -0.0312(5) 0.7817(3) 0.0333(17) Uani 1 1 d .
H9 H 0.624450 -0.034680 0.821829 0.040 Uiso 1 1 calc R
C34 C 0.0316(7) 0.4227(5) 0.5851(3) 0.0377(19) Uani 1 1 d .
H34 H 0.022270 0.470277 0.561785 0.045 Uiso 1 1 calc R
C2 C 0.0734(7) 0.3053(6) 0.8652(3) 0.040(2) Uani 1 1 d .
H2 H 0.025806 0.332347 0.884391 0.048 Uiso 1 1 calc R
C32 C 0.1915(8) 0.4911(6) 0.6404(5) 0.054(3) Uani 1 1 d .
H32A H 0.207442 0.506999 0.680892 0.081 Uiso 1 1 calc GR
H32B H 0.161674 0.537862 0.617035 0.081 Uiso 1 1 calc GR
H32C H 0.255986 0.473466 0.628683 0.081 Uiso 1 1 calc GR
C31 C -0.2351(7) 0.1905(6) 0.7272(4) 0.045(2) Uani 1 1 d .
H31A H -0.211179 0.221957 0.762406 0.068 Uiso 1 1 calc GR
H31B H -0.269794 0.140472 0.736204 0.068 Uiso 1 1 calc GR
H31C H -0.284594 0.223423 0.699917 0.068 Uiso 1 1 calc GR
C36 C -0.1237(10) 0.3659(7) 0.5157(5) 0.080(4) Uani 1 1 d .
H36A H -0.126354 0.422259 0.501545 0.119 Uiso 1 1 calc GR
H36B H -0.191590 0.351385 0.524754 0.119 Uiso 1 1 calc GR
H36C H -0.108157 0.328895 0.486145 0.119 Uiso 1 1 calc GR
C17 C 0.5452(7) 0.3849(5) 0.6596(4) 0.042(2) Uani 1 1 d .
H17 H 0.600180 0.396531 0.639895 0.051 Uiso 1 1 calc R
C16 C 0.5209(7) 0.4386(6) 0.6999(4) 0.051(3) Uani 1 1 d .
H16 H 0.559833 0.487459 0.709334 0.061 Uiso 1 1 calc R
C15 C 0.4372(7) 0.4188(6) 0.7264(4) 0.048(2) Uani 1 1 d .
H15 H 0.417800 0.454479 0.753949 0.058 Uiso 1 1 calc R
C37 C 0.1526(6) 0.2164(5) 0.5482(3) 0.0347(18) Uani 1 1 d .
H37A H 0.167823 0.273203 0.539793 0.052 Uiso 1 1 calc GR
H37B H 0.077669 0.205603 0.534671 0.052 Uiso 1 1 calc GR
H37C H 0.193399 0.179694 0.528558 0.052 Uiso 1 1 calc GR
C38 C 0.3388(10) 0.1970(7) 0.4496(4) 0.072(4) Uani 1 1 d D
H38A H 0.362089 0.229226 0.419769 0.108 Uiso 1 1 calc GR
H38B H 0.335493 0.232121 0.482504 0.108 Uiso 1 1 calc GR
H38C H 0.269141 0.174343 0.434339 0.108 Uiso 1 1 calc GR

loop_
_atom_site_aniso_label
_atom_site_aniso_U_11
_atom_site_aniso_U_22
_atom_site_aniso_U_33
_atom_site_aniso_U_23
_atom_site_aniso_U_13
_atom_site_aniso_U_12
Yb3 0.01455(14) 0.02211(15) 0.01812(14) -0.00498(11) 0.00517(11) -0.00279(11)
Yb2 0.01621(15) 0.02453(16) 0.01706(14) -0.00460(11) 0.00391(11) -0.00044(11)
Yb1 0.01754(15) 0.02379(16) 0.02117(15) -0.00314(11) 0.00435(11) -0.00125(11)
O4 0.016(2) 0.021(2) 0.020(2) -0.0095(18) 0.0037(18) -0.0051(18)
O11 0.018(2) 0.029(3) 0.016(2) -0.0019(19) 0.0013(18) 0.0021(19)
O2 0.022(2) 0.033(3) 0.017(2) 0.000(2) 0.0028(19) 0.007(2)
O6 0.016(2) 0.029(3) 0.020(2) -0.0132(19) 0.0075(18) -0.0063(19)
O10 0.027(3) 0.027(3) 0.031(3) 0.002(2) -0.006(2) -0.001(2)
O1 0.019(2) 0.028(3) 0.017(2) -0.0060(19) 0.0033(18) 0.0022(19)
O5 0.014(2) 0.020(2) 0.020(2) -0.0042(18) 0.0048(17) -0.0055(18)
O9 0.027(3) 0.024(3) 0.037(3) -0.001(2) 0.005(2) 0.000(2)
O7 0.017(2) 0.032(3) 0.034(3) -0.003(2) 0.005(2) -0.006(2)
O12 0.039(3) 0.027(3) 0.026(3) -0.005(2) 0.002(2) 0.005(2)
O13 0.023(3) 0.026(3) 0.035(3) 0.002(2) 0.012(2) -0.001(2)
O8 0.018(3) 0.037(3) 0.040(3) -0.010(2) 0.010(2) -0.006(2)
O3 0.019(2) 0.034(3) 0.026(2) -0.012(2) 0.010(2) -0.003(2)
N6 0.018(3) 0.023(3) 0.027(3) -0.008(2) 0.007(2) -0.003(2)
C26 0.011(3) 0.021(3) 0.018(3) -0.003(3) 0.000(2) -0.002(2)
C28 0.027(4) 0.029(4) 0.024(4) -0.002(3) 0.007(3) -0.006(3)
N2 0.026(3) 0.045(4) 0.019(3) -0.009(3) 0.001(2) 0.008(3)
N1 0.023(3) 0.032(3) 0.024(3) -0.004(3) 0.010(2) 0.001(3)
C24 0.016(3) 0.039(4) 0.018(3) -0.006(3) -0.001(3) -0.002(3)
N4 0.018(3) 0.033(3) 0.026(3) -0.011(3) 0.004(2) -0.001(2)
C22 0.018(3) 0.027(4) 0.025(3) -0.005(3) 0.002(3) -0.008(3)
C27 0.038(5) 0.033(4) 0.044(5) -0.008(4) 0.019(4) -0.010(4)
C23 0.016(3) 0.038(4) 0.024(3) -0.006(3) 0.008(3) -0.006(3)
N5 0.024(3) 0.026(3) 0.038(4) -0.016(3) 0.010(3) -0.006(3)
N3 0.019(3) 0.041(4) 0.019(3) -0.013(3) 0.005(2) 0.001(3)
C4 0.033(4) 0.045(5) 0.025(4) -0.006(3) 0.003(3) 0.003(4)
C5 0.024(4) 0.035(4) 0.021(3) -0.007(3) 0.007(3) -0.004(3)
C8 0.023(4) 0.030(4) 0.024(4) -0.012(3) -0.009(3) 0.009(3)
C6 0.030(4) 0.026(4) 0.016(3) -0.005(3) 0.006(3) 0.001(3)
C18 0.019(3) 0.032(4) 0.030(4) -0.012(3) 0.007(3) -0.002(3)
C25 0.017(3) 0.030(4) 0.014(3) 0.003(3) 0.007(2) -0.007(3)
C29 0.026(4) 0.035(4) 0.034(4) 0.001(3) 0.012(3) -0.008(3)
C13 0.021(3) 0.025(4) 0.019(3) -0.001(3) 0.000(3) -0.003(3)
C19 0.023(4) 0.025(4) 0.022(3) -0.004(3) 0.006(3) -0.007(3)
C21 0.017(3) 0.028(4) 0.019(3) 0.000(3) 0.000(3) 0.003(3)
C7 0.032(4) 0.043(5) 0.014(3) -0.005(3) 0.002(3) 0.003(3)
C35 0.035(5) 0.043(5) 0.031(4) 0.009(4) 0.000(3) 0.005(4)
C10 0.024(4) 0.035(4) 0.039(4) 0.007(3) 0.001(3) 0.005(3)
C11 0.022(4) 0.032(4) 0.028(4) 0.005(3) 0.005(3) 0.008(3)
C12 0.018(3) 0.025(4) 0.027(3) -0.008(3) 0.005(3) -0.005(3)
C33 0.043(5) 0.029(4) 0.037(4) -0.006(3) 0.015(4) -0.002(3)
C39 0.036(4) 0.029(4) 0.038(4) -0.001(3) 0.009(3) 0.005(3)
C30 0.031(4) 0.035(4) 0.024(4) 0.005(3) 0.014(3) 0.005(3)
C1 0.030(4) 0.046(5) 0.024(4) -0.010(3) 0.010(3) -0.003(4)
C20 0.023(4) 0.025(4) 0.023(3) -0.003(3) 0.000(3) -0.008(3)
C3 0.047(5) 0.058(6) 0.028(4) -0.007(4) 0.009(4) 0.007(4)
C14 0.019(4) 0.043(5) 0.043(4) -0.013(4) 0.014(3) -0.003(3)
C9 0.031(4) 0.045(5) 0.022(4) -0.001(3) 0.000(3) 0.004(4)
C34 0.046(5) 0.030(4) 0.034(4) 0.007(3) 0.001(4) -0.005(4)
C2 0.040(5) 0.055(5) 0.029(4) -0.013(4) 0.015(3) 0.008(4)
C32 0.058(6) 0.041(5) 0.064(6) 0.000(5) 0.014(5) -0.019(5)
C31 0.035(5) 0.051(5) 0.053(5) -0.012(4) 0.019(4) -0.017(4)
C36 0.083(8) 0.066(7) 0.066(7) 0.037(6) -0.041(6) -0.015(6)
C17 0.032(4) 0.047(5) 0.050(5) -0.021(4) 0.015(4) -0.015(4)
C16 0.038(5) 0.043(5) 0.076(7) -0.037(5) 0.025(5) -0.020(4)
C15 0.049(6) 0.044(5) 0.055(6) -0.027(4) 0.018(5) -0.014(4)
C37 0.031(4) 0.051(5) 0.022(4) 0.001(3) 0.005(3) 0.000(4)
C38 0.118(10) 0.068(7) 0.028(5) 0.003(5) 0.007(5) 0.063(7)

loop_
_atom_type_symbol
_atom_type_description
_atom_type_scat_dispersion_real
_atom_type_scat_dispersion_imag
_atom_type_scat_source
C C 0.0033 0.0016 'International Tables Vol C Tables 4.2.6.8 and 6.1.1.4'
H H 0.0000 0.0000 'International Tables Vol C Tables 4.2.6.8 and 6.1.1.4'
N N 0.0061 0.0033 'International Tables Vol C Tables 4.2.6.8 and 6.1.1.4'
O O 0.0106 0.0060 'International Tables Vol C Tables 4.2.6.8 and 6.1.1.4'
Yb Yb -0.3850 5.5486 'International Tables Vol C Tables 4.2.6.8 and 6.1.1.4'

loop_
_geom_angle_atom_site_label_1
_geom_angle_atom_site_label_2
_geom_angle_atom_site_label_3
_geom_angle
_geom_angle_site_symmetry_1
_geom_angle_site_symmetry_3
Yb2 Yb3 Yb3 146.688(13) . 3_656
O4 Yb3 Yb3 152.92(11) . 3_656
O4 Yb3 Yb2 41.28(11) . .
O4 Yb3 O2 65.88(16) . .
O4 Yb3 O12 79.42(16) . .
O4 Yb3 N6 66.82(17) . .
O2 Yb3 Yb3 139.56(12) . 3_656
O2 Yb3 Yb2 39.34(11) . .
O2 Yb3 N6 92.20(18) . .
O6 Yb3 Yb3 106.90(11) 3_656 3_656
O6 Yb3 Yb2 40.61(10) 3_656 .
O6 Yb3 O4 69.34(15) 3_656 .
O6 Yb3 O2 69.56(16) 3_656 .
O6 Yb3 O5 141.64(15) 3_656 .
O6 Yb3 O5 71.39(15) 3_656 3_656
O6 Yb3 O12 83.91(18) 3_656 .
O6 Yb3 N6 136.16(17) 3_656 .
O5 Yb3 Yb3 36.62(11) . 3_656
O5 Yb3 Yb3 36.72(10) 3_656 3_656
O5 Yb3 Yb2 110.03(11) 3_656 .
O5 Yb3 Yb2 175.83(11) . .
O5 Yb3 O4 136.60(15) 3_656 .
O5 Yb3 O4 134.56(15) . .
O5 Yb3 O2 141.91(15) . .
O5 Yb3 O2 115.68(16) 3_656 .
O5 Yb3 O5 73.34(17) 3_656 .
O5 Yb3 O12 74.86(17) . .
O5 Yb3 O12 78.79(17) 3_656 .
O5 Yb3 N6 148.45(17) 3_656 .
O5 Yb3 N6 75.53(17) . .
O12 Yb3 Yb3 73.50(12) . 3_656
O12 Yb3 Yb2 103.14(13) . .
O12 Yb3 O2 141.75(17) . .
O12 Yb3 N6 88.32(19) . .
O3 Yb3 Yb3 78.31(11) . 3_656
O3 Yb3 Yb2 106.46(11) . .
O3 Yb3 O4 128.22(16) . .
O3 Yb3 O2 68.49(16) . .
O3 Yb3 O6 115.16(17) . 3_656
O3 Yb3 O5 76.00(16) . .
O3 Yb3 O5 85.25(16) . 3_656
O3 Yb3 O12 149.74(17) . .
O3 Yb3 N6 92.20(18) . .
N6 Yb3 Yb3 112.01(13) . 3_656
N6 Yb3 Yb2 100.87(13) . .
Yb3 Yb2 Yb1 148.532(10) . .
O4 Yb2 Yb3 41.34(11) . .
O4 Yb2 Yb1 124.85(11) . .
O4 Yb2 O13 147.62(16) . .
O4 Yb2 N4 65.19(16) . .
O4 Yb2 N3 120.79(17) . .
O11 Yb2 Yb3 115.60(11) . .
O11 Yb2 Yb1 33.27(11) . .
O11 Yb2 O4 97.94(16) . .
O11 Yb2 O2 156.89(16) . .
O11 Yb2 O6 87.26(16) . 3_656
O11 Yb2 O1 67.46(16) . .
O11 Yb2 O13 86.91(17) . .
O11 Yb2 N4 90.07(18) . .
O11 Yb2 N3 131.48(17) . .
O2 Yb2 Yb3 41.80(11) . .
O2 Yb2 Yb1 167.19(12) . .
O2 Yb2 O4 67.78(16) . .
O2 Yb2 O6 70.82(16) . 3_656
O2 Yb2 O1 135.21(16) . .
O2 Yb2 O13 96.00(17) . .
O2 Yb2 N4 99.37(18) . .
O2 Yb2 N3 71.09(17) . .
O6 Yb2 Yb3 39.68(11) 3_656 .
O6 Yb2 Yb1 114.13(11) 3_656 .
O6 Yb2 O4 68.64(15) 3_656 .
O6 Yb2 O13 79.71(17) 3_656 .
O6 Yb2 N4 132.87(17) 3_656 .
O6 Yb2 N3 131.57(18) 3_656 .
O1 Yb2 Yb3 176.91(11) . .
O1 Yb2 Yb1 34.55(11) . .
O1 Yb2 O4 139.08(16) . .
O1 Yb2 O6 142.64(16) . 3_656
O1 Yb2 O13 72.18(17) . .
O1 Yb2 N4 76.43(17) . .
O1 Yb2 N3 64.14(17) . .
O13 Yb2 Yb3 108.02(12) . .
O13 Yb2 Yb1 74.01(12) . .
O13 Yb2 N4 147.11(18) . .
O13 Yb2 N3 75.68(19) . .
N4 Yb2 Yb3 102.79(13) . .
N4 Yb2 Yb1 85.74(13) . .
N3 Yb2 Yb3 112.83(13) . .
N3 Yb2 Yb1 98.24(13) . .
N3 Yb2 N4 82.1(2) . .
O11 Yb1 Yb2 32.64(11) . .
O11 Yb1 O1 67.48(15) . .
O11 Yb1 O7 81.47(17) . .
O11 Yb1 N1 131.51(17) . .
O10 Yb1 Yb2 120.68(14) . .
O10 Yb1 O11 88.21(18) . .
O10 Yb1 O1 152.76(18) . .
O10 Yb1 O7 102.52(18) . .
O10 Yb1 O8 79.4(2) . .
O10 Yb1 N1 134.13(19) . .
O1 Yb1 Yb2 35.21(11) . .
O1 Yb1 O7 86.44(17) . .
O1 Yb1 N1 65.13(17) . .
O9 Yb1 Yb2 94.23(13) . .
O9 Yb1 O11 90.17(18) . .
O9 Yb1 O10 76.80(18) . .
O9 Yb1 O1 90.63(18) . .
O9 Yb1 O7 171.64(18) . .
O9 Yb1 O8 112.27(19) . .
O9 Yb1 N1 80.71(19) . .
O7 Yb1 Yb2 78.89(12) . .
O7 Yb1 N1 105.03(19) . .
O8 Yb1 Yb2 150.58(14) . .
O8 Yb1 O11 150.69(18) . .
O8 Yb1 O1 127.83(18) . .
O8 Yb1 O7 75.55(18) . .
O8 Yb1 N1 72.98(19) . .
N1 Yb1 Yb2 100.26(13) . .
Yb2 O4 Yb3 97.38(17) . .
C19 O4 Yb3 114.3(4) . .
C19 O4 Yb2 117.3(4) . .
Yb2 O11 Yb1 114.08(18) . .
C37 O11 Yb2 122.0(4) . .
C37 O11 Yb1 123.8(4) . .
Yb2 O2 Yb3 98.86(17) . .
C13 O2 Yb3 117.3(4) . .
C13 O2 Yb2 140.5(4) . .
Yb3 O6 Yb2 99.71(16) 3_656 3_656
C25 O6 Yb3 116.6(4) . 3_656
C25 O6 Yb2 140.6(4) . 3_656
C35 O10 Yb1 134.1(5) . .
Yb1 O1 Yb2 110.24(17) . .
C6 O1 Yb2 122.6(4) . .
C6 O1 Yb1 126.8(4) . .
Yb3 O5 Yb3 106.66(17) 3_656 .
C26 O5 Yb3 117.0(4) . 3_656
C26 O5 Yb3 132.7(4) . .
C33 O9 Yb1 132.8(5) . .
C28 O7 Yb1 131.4(5) . .
Yb3 O12 H12 112.5(16) . .
C38 O12 Yb3 135.3(5) . .
C38 O12 H12 108.1(17) . .
Yb2 O13 H13 121.1(16) . .
C39 O13 Yb2 128.1(4) . .
C39 O13 H13 109.4(16) . .
C30 O8 Yb1 136.2(5) . .
C12 O3 Yb3 120.9(4) . .
N5 N6 Yb3 116.2(4) . .
C20 N6 Yb3 129.5(5) . .
C20 N6 N5 113.0(5) . .
O5 C26 Yb3 40.6(3) . 3_656
O5 C26 C25 116.9(5) . .
O5 C26 C21 124.3(6) . .
C25 C26 Yb3 76.4(4) . 3_656
C21 C26 Yb3 164.9(5) . 3_656
C21 C26 C25 118.7(6) . .
O7 C28 C27 116.2(6) . .
O7 C28 C29 124.7(7) . .
C29 C28 C27 119.1(7) . .
C6 N2 N3 111.0(5) . .
C5 N1 Yb1 117.3(4) . .
C5 N1 C1 117.1(6) . .
C1 N1 Yb1 125.3(5) . .
C23 C24 H24 119.8 . .
C25 C24 H24 119.8 . .
C25 C24 C23 120.5(6) . .
C18 N4 Yb2 114.4(4) . .
C14 N4 Yb2 128.9(5) . .
C14 N4 C18 116.4(6) . .
C23 C22 H22 119.8 . .
C23 C22 C21 120.4(6) . .
C21 C22 H22 119.8 . .
C28 C27 H27A 109.5 . .
C28 C27 H27B 109.5 . .
C28 C27 H27C 109.5 . .
H27A C27 H27B 109.5 . .
H27A C27 H27C 109.5 . .
H27B C27 H27C 109.5 . .
C24 C23 H23 119.8 . .
C22 C23 C24 120.5(6) . .
C22 C23 H23 119.8 . .
C19 N5 N6 111.3(5) . .
N2 N3 Yb2 117.2(4) . .
C7 N3 Yb2 131.8(5) . .
C7 N3 N2 110.3(6) . .
C5 C4 H4 120.4 . .
C3 C4 H4 120.4 . .
C3 C4 C5 119.2(7) . .
N1 C5 C4 122.5(7) . .
N1 C5 C6 113.5(6) . .
C4 C5 C6 124.0(7) . .
C13 C8 C7 120.9(6) . .
C13 C8 C9 120.6(6) . .
C9 C8 C7 118.5(7) . .
O1 C6 C5 116.0(6) . .
N2 C6 O1 124.6(6) . .
N2 C6 C5 119.4(6) . .
N4 C18 C19 113.0(6) . .
N4 C18 C17 124.3(7) . .
C17 C18 C19 122.7(7) . .
O6 C25 Yb3 40.6(3) . 3_656
O6 C25 C26 118.0(5) . .
O6 C25 C24 122.5(6) . .
C26 C25 Yb3 77.3(4) . 3_656
C24 C25 Yb3 163.1(5) . 3_656
C24 C25 C26 119.5(6) . .
C28 C29 H29 117.0 . .
C28 C29 C30 125.9(7) . .
C30 C29 H29 117.0 . .
O2 C13 C8 124.1(6) . .
O2 C13 C12 117.2(6) . .
C8 C13 C12 118.6(6) . .
O4 C19 N5 126.4(6) . .
O4 C19 C18 117.1(6) . .
N5 C19 C18 116.4(6) . .
C26 C21 C22 120.4(6) . .
C26 C21 C20 124.0(6) . .
C22 C21 C20 115.4(6) . .
N3 C7 C8 126.8(6) . .
N3 C7 H7 116.6 . .
C8 C7 H7 116.6 . .
O10 C35 C34 124.6(7) . .
O10 C35 C36 115.9(8) . .
C34 C35 C36 119.5(8) . .
C11 C10 H10 119.7 . .
C9 C10 H10 119.7 . .
C9 C10 C11 120.6(7) . .
C10 C11 H11 119.7 . .
C12 C11 C10 120.6(7) . .
C12 C11 H11 119.7 . .
O3 C12 C13 116.0(6) . .
O3 C12 C11 124.3(6) . .
C11 C12 C13 119.7(6) . .
O9 C33 C34 124.4(7) . .
O9 C33 C32 116.1(8) . .
C34 C33 C32 119.5(8) . .
O13 C39 H39A 109.5 . .
O13 C39 H39B 109.5 . .
O13 C39 H39C 109.5 . .
H39A C39 H39B 109.5 . .
H39A C39 H39C 109.5 . .
H39B C39 H39C 109.5 . .
O8 C30 C29 123.0(7) . .
O8 C30 C31 116.6(7) . .
C29 C30 C31 120.3(7) . .
N1 C1 H1 118.1 . .
N1 C1 C2 123.8(8) . .
C2 C1 H1 118.1 . .
N6 C20 C21 127.0(6) . .
N6 C20 H20 116.5 . .
C21 C20 H20 116.5 . .
C4 C3 H3 120.6 . .
C4 C3 C2 118.8(7) . .
C2 C3 H3 120.6 . .
N4 C14 H14 118.0 . .
N4 C14 C15 123.9(7) . .
C15 C14 H14 118.0 . .
C8 C9 H9 120.1 . .
C10 C9 C8 119.9(7) . .
C10 C9 H9 120.1 . .
C35 C34 H34 117.7 . .
C33 C34 C35 124.7(7) . .
C33 C34 H34 117.7 . .
C1 C2 C3 118.5(7) . .
C1 C2 H2 120.7 . .
C3 C2 H2 120.7 . .
C33 C32 H32A 109.5 . .
C33 C32 H32B 109.5 . .
C33 C32 H32C 109.5 . .
H32A C32 H32B 109.5 . .
H32A C32 H32C 109.5 . .
H32B C32 H32C 109.5 . .
C30 C31 H31A 109.5 . .
C30 C31 H31B 109.5 . .
C30 C31 H31C 109.5 . .
H31A C31 H31B 109.5 . .
H31A C31 H31C 109.5 . .
H31B C31 H31C 109.5 . .
C35 C36 H36A 109.5 . .
C35 C36 H36B 109.5 . .
C35 C36 H36C 109.5 . .
H36A C36 H36B 109.5 . .
H36A C36 H36C 109.5 . .
H36B C36 H36C 109.5 . .
C18 C17 H17 120.9 . .
C18 C17 C16 118.2(8) . .
C16 C17 H17 120.9 . .
C17 C16 H16 120.9 . .
C17 C16 C15 118.1(8) . .
C15 C16 H16 120.9 . .
C14 C15 C16 119.1(8) . .
C14 C15 H15 120.5 . .
C16 C15 H15 120.5 . .
O11 C37 H37A 109.5 . .
O11 C37 H37B 109.5 . .
O11 C37 H37C 109.5 . .
H37A C37 H37B 109.5 . .
H37A C37 H37C 109.5 . .
H37B C37 H37C 109.5 . .
O12 C38 H38A 109.5 . .
O12 C38 H38B 109.5 . .
O12 C38 H38C 109.5 . .
H38A C38 H38B 109.5 . .
H38A C38 H38C 109.5 . .
H38B C38 H38C 109.5 . .

loop_
_geom_bond_atom_site_label_1
_geom_bond_atom_site_label_2
_geom_bond_distance
_geom_bond_site_symmetry_2
Yb3 Yb3 3.6753(6) 3_656
Yb3 Yb2 3.5125(4) .
Yb3 O4 2.339(4) .
Yb3 O2 2.369(4) .
Yb3 O6 2.275(4) 3_656
Yb3 O5 2.294(4) .
Yb3 O5 2.289(4) 3_656
Yb3 O12 2.368(5) .
Yb3 O3 2.273(5) .
Yb3 N6 2.397(6) .
Yb2 Yb1 3.7491(4) .
Yb2 O4 2.337(4) .
Yb2 O11 2.215(4) .
Yb2 O2 2.254(5) .
Yb2 O6 2.320(4) 3_656
Yb2 O1 2.304(4) .
Yb2 O13 2.355(5) .
Yb2 N4 2.584(6) .
Yb2 N3 2.497(6) .
Yb1 O11 2.253(4) .
Yb1 O10 2.232(5) .
Yb1 O1 2.266(4) .
Yb1 O9 2.230(5) .
Yb1 O7 2.299(5) .
Yb1 O8 2.238(5) .
Yb1 N1 2.521(6) .
O4 C19 1.306(8) .
O11 C37 1.418(8) .
O2 C13 1.321(8) .
O6 C25 1.350(8) .
O10 C35 1.261(9) .
O1 C6 1.302(8) .
O5 C26 1.343(7) .
O9 C33 1.272(9) .
O7 C28 1.291(8) .
O12 H12 0.875(10) .
O12 C38 1.376(10) .
O13 H13 0.872(9) .
O13 C39 1.416(9) .
O8 C30 1.283(9) .
O3 C12 1.335(8) .
N6 N5 1.410(8) .
N6 C20 1.290(9) .
C26 C25 1.422(9) .
C26 C21 1.399(9) .
C28 C27 1.506(10) .
C28 C29 1.368(10) .
N2 N3 1.424(8) .
N2 C6 1.291(9) .
N1 C5 1.344(9) .
N1 C1 1.352(9) .
C24 H24 0.9500 .
C24 C23 1.398(10) .
C24 C25 1.392(9) .
N4 C18 1.346(9) .
N4 C14 1.339(9) .
C22 H22 0.9500 .
C22 C23 1.360(10) .
C22 C21 1.406(9) .
C27 H27A 0.9800 .
C27 H27B 0.9800 .
C27 H27C 0.9800 .
C23 H23 0.9500 .
N5 C19 1.306(9) .
N3 C7 1.297(9) .
C4 H4 0.9500 .
C4 C5 1.389(10) .
C4 C3 1.384(11) .
C5 C6 1.478(9) .
C8 C13 1.408(9) .
C8 C7 1.459(10) .
C8 C9 1.409(10) .
C18 C19 1.496(9) .
C18 C17 1.382(11) .
C29 H29 0.9500 .
C29 C30 1.394(11) .
C13 C12 1.423(9) .
C21 C20 1.456(10) .
C7 H7 0.9500 .
C35 C34 1.391(12) .
C35 C36 1.526(12) .
C10 H10 0.9500 .
C10 C11 1.400(10) .
C10 C9 1.374(11) .
C11 H11 0.9500 .
C11 C12 1.392(10) .
C33 C34 1.389(12) .
C33 C32 1.501(12) .
C39 H39A 0.9800 .
C39 H39B 0.9800 .
C39 H39C 0.9800 .
C30 C31 1.499(11) .
C1 H1 0.9500 .
C1 C2 1.374(10) .
C20 H20 0.9500 .
C3 H3 0.9500 .
C3 C2 1.385(12) .
C14 H14 0.9500 .
C14 C15 1.367(11) .
C9 H9 0.9500 .
C34 H34 0.9500 .
C2 H2 0.9500 .
C32 H32A 0.9800 .
C32 H32B 0.9800 .
C32 H32C 0.9800 .
C31 H31A 0.9800 .
C31 H31B 0.9800 .
C31 H31C 0.9800 .
C36 H36A 0.9800 .
C36 H36B 0.9800 .
C36 H36C 0.9800 .
C17 H17 0.9500 .
C17 C16 1.385(11) .
C16 H16 0.9500 .
C16 C15 1.402(13) .
C15 H15 0.9500 .
C37 H37A 0.9800 .
C37 H37B 0.9800 .
C37 H37C 0.9800 .
C38 H38A 0.9800 .
C38 H38B 0.9800 .
C38 H38C 0.9800 .

loop_
_geom_torsion_atom_site_label_1
_geom_torsion_atom_site_label_2
_geom_torsion_atom_site_label_3
_geom_torsion_atom_site_label_4
_geom_torsion
_geom_torsion_site_symmetry_1
_geom_torsion_site_symmetry_4
Yb3 O4 C19 N5 20.9(9) . .
Yb3 O4 C19 C18 -155.3(5) . .
Yb3 O2 C13 C8 179.5(5) . .
Yb3 O2 C13 C12 0.9(8) . .
Yb3 O6 C25 C26 -1.9(7) 3_656 .
Yb3 O6 C25 C24 178.3(5) 3_656 .
Yb3 O5 C26 Yb3 155.0(7) . 3_656
Yb3 O5 C26 C25 159.0(4) . .
Yb3 O5 C26 C25 3.9(7) 3_656 .
Yb3 O5 C26 C21 -179.0(5) 3_656 .
Yb3 O5 C26 C21 -23.9(9) . .
Yb3 O3 C12 C13 0.6(8) . .
Yb3 O3 C12 C11 -179.1(5) . .
Yb3 N6 N5 C19 -13.7(7) . .
Yb3 N6 C20 C21 13.6(10) . .
Yb3 C26 C25 O6 1.2(5) 3_656 .
Yb3 C26 C25 C24 -178.9(6) 3_656 .
Yb3 C26 C21 C22 -178.5(14) 3_656 .
Yb3 C26 C21 C20 -3(2) 3_656 .
Yb2 O4 C19 N5 134.0(6) . .
Yb2 O4 C19 C18 -42.2(8) . .
Yb2 O2 C13 C8 -26.6(11) . .
Yb2 O2 C13 C12 154.8(5) . .
Yb2 O6 C25 Yb3 155.0(8) 3_656 3_656
Yb2 O6 C25 C26 153.1(5) 3_656 .
Yb2 O6 C25 C24 -26.8(10) 3_656 .
Yb2 O1 C6 N2 -1.5(10) . .
Yb2 O1 C6 C5 175.9(4) . .
Yb2 N4 C18 C19 5.6(8) . .
Yb2 N4 C18 C17 -174.0(7) . .
Yb2 N4 C14 C15 171.9(7) . .
Yb2 N3 C7 C8 7.4(12) . .
Yb1 O10 C35 C34 -6.4(13) . .
Yb1 O10 C35 C36 171.8(7) . .
Yb1 O1 C6 N2 171.4(6) . .
Yb1 O1 C6 C5 -11.1(9) . .
Yb1 O9 C33 C34 19.5(12) . .
Yb1 O9 C33 C32 -159.9(6) . .
Yb1 O7 C28 C27 158.2(5) . .
Yb1 O7 C28 C29 -21.1(11) . .
Yb1 O8 C30 C29 -0.5(12) . .
Yb1 O8 C30 C31 -179.3(6) . .
Yb1 N1 C5 C4 -173.5(6) . .
Yb1 N1 C5 C6 6.3(8) . .
Yb1 N1 C1 C2 173.5(6) . .
O2 C13 C12 O3 -1.0(9) . .
O2 C13 C12 C11 178.7(6) . .
O10 C35 C34 C33 -0.1(15) . .
O5 C26 C25 Yb3 -2.6(5) . 3_656
O5 C26 C25 O6 -1.4(9) . .
O5 C26 C25 C24 178.5(6) . .
O5 C26 C21 C22 -175.9(6) . .
O5 C26 C21 C20 -0.7(10) . .
O9 C33 C34 C35 -6.5(14) . .
O7 C28 C29 C30 3.7(13) . .
N6 N5 C19 O4 -4.8(10) . .
N6 N5 C19 C18 171.4(6) . .
C26 C21 C20 N6 5.0(11) . .
C28 C29 C30 O8 7.5(13) . .
C28 C29 C30 C31 -173.7(8) . .
N2 N3 C7 C8 177.3(7) . .
N1 C5 C6 O1 1.8(9) . .
N1 C5 C6 N2 179.4(7) . .
N1 C1 C2 C3 -0.7(14) . .
N4 C18 C19 O4 22.1(9) . .
N4 C18 C19 N5 -154.5(7) . .
N4 C18 C17 C16 1.5(14) . .
N4 C14 C15 C16 0.6(15) . .
C22 C21 C20 N6 -179.6(7) . .
C27 C28 C29 C30 -175.6(7) . .
C23 C24 C25 Yb3 -179.1(12) . 3_656
C23 C24 C25 O6 177.0(6) . .
C23 C24 C25 C26 -2.8(10) . .
C23 C22 C21 C26 -2.0(10) . .
C23 C22 C21 C20 -177.6(6) . .
N5 N6 C20 C21 -179.9(6) . .
N3 N2 C6 O1 -4.4(10) . .
N3 N2 C6 C5 178.2(6) . .
C4 C5 C6 O1 -178.3(7) . .
C4 C5 C6 N2 -0.7(12) . .
C4 C3 C2 C1 1.2(14) . .
C5 N1 C1 C2 -0.3(12) . .
C5 C4 C3 C2 -0.8(14) . .
C8 C13 C12 O3 -179.7(6) . .
C8 C13 C12 C11 0.0(10) . .
C6 N2 N3 Yb2 7.7(8) . .
C6 N2 N3 C7 -163.9(7) . .
C18 N4 C14 C15 -0.8(12) . .
C18 C17 C16 C15 -1.6(15) . .
C25 C26 C21 C22 1.2(10) . .
C25 C26 C21 C20 176.4(6) . .
C25 C24 C23 C22 2.1(11) . .
C13 C8 C7 N3 3.5(13) . .
C13 C8 C9 C10 1.7(12) . .
C19 C18 C17 C16 -178.2(8) . .
C21 C26 C25 Yb3 -179.9(6) . 3_656
C21 C26 C25 O6 -178.7(6) . .
C21 C26 C25 C24 1.2(9) . .
C21 C22 C23 C24 0.4(11) . .
C7 C8 C13 O2 3.3(11) . .
C7 C8 C13 C12 -178.1(7) . .
C7 C8 C9 C10 178.7(7) . .
C10 C11 C12 O3 -179.6(7) . .
C10 C11 C12 C13 0.7(11) . .
C11 C10 C9 C8 -1.0(12) . .
C1 N1 C5 C4 0.8(11) . .
C1 N1 C5 C6 -179.3(7) . .
C20 N6 N5 C19 177.9(6) . .
C3 C4 C5 N1 -0.2(13) . .
C3 C4 C5 C6 179.9(8) . .
C14 N4 C18 C19 179.4(6) . .
C14 N4 C18 C17 -0.3(12) . .
C9 C8 C13 O2 -179.8(7) . .
C9 C8 C13 C12 -1.2(11) . .
C9 C8 C7 N3 -173.4(8) . .
C9 C10 C11 C12 -0.3(12) . .
C32 C33 C34 C35 172.8(9) . .
C36 C35 C34 C33 -178.2(10) . .
C17 C18 C19 O4 -158.2(8) . .
C17 C18 C19 N5 25.2(11) . .
C17 C16 C15 C14 0.6(16) . .
